data_7249822
loop_
_publ_author_name
'Cifuentes, Carlos'
'Bravo, Nestor'
'Restrepo, Daniel'
'Mac\'ias, Mario'
'Portilla, Jaime'

_publ_section_title
;
 Isomerization of pirazolopyrimidines to pyrazolopyridines by
 ring-opening/closing reaction in aqueous NaOH
;
_journal_issue 3
_journal_name_full 'RSC Advances'
_journal_page_first 2078
_journal_page_last 2085
_journal_paper_doi 10.1039/D4RA06345G
_journal_volume 15
_journal_year 2025
_chemical_formula_moiety 'C14 H11 N3 O'
_chemical_formula_sum 'C14 H11 N3 O'
_chemical_formula_weight 237.26
_space_group_crystal_system orthorhombic
_space_group_IT_number 61
_space_group_name_Hall '-P 2ac 2ab'
_space_group_name_H-M_alt 'P b c a'
_atom_sites_solution_hydrogens geom
_atom_sites_solution_primary iterative
_atom_sites_solution_secondary difmap
_audit_creation_method SHELXL-2018/3
_audit_update_record
;
2024-05-27 deposited with the CCDC.	2025-01-10 downloaded from the CCDC.
;
_cell_angle_alpha 90
_cell_angle_beta 90
_cell_angle_gamma 90
_cell_formula_units_Z 8
_cell_length_a 13.4786(15)
_cell_length_b 7.2734(10)
_cell_length_c 24.637(3)
_cell_measurement_reflns_used 3407
_cell_measurement_temperature 298(2)
_cell_measurement_theta_max 76.1400
_cell_measurement_theta_min 4.8390
_cell_volume 2415.3(5)
_computing_cell_refinement 'CrysAlisPro 1.171.41.119a (Rigaku OD, 2021)'
_computing_data_collection 'CrysAlisPro 1.171.41.119a (Rigaku OD, 2021)'
_computing_data_reduction 'CrysAlisPro 1.171.41.119a (Rigaku OD, 2021)'
_computing_molecular_graphics 'Mercury (Macrae et al., 2008)'
_computing_publication_material 'SHELXL-2018/3 (Sheldrick, 2018)'
_computing_structure_refinement 'SHELXL-2018/3 (Sheldrick, 2018)'
_computing_structure_solution 'Superflip (Palatinus & Chapuis, 2007)'
_diffrn_ambient_temperature 298(2)
_diffrn_detector 'CCD plate'
_diffrn_detector_area_resol_mean 10.6144
_diffrn_detector_type Atlas
_diffrn_measured_fraction_theta_full 1.000
_diffrn_measured_fraction_theta_max 0.991
_diffrn_measurement_device 'four-circle diffractometer'
_diffrn_measurement_device_type 'SuperNova, Dual, Cu at zero, Atlas'
_diffrn_measurement_method '\w scans'
_diffrn_radiation_type CuK\a
_diffrn_radiation_wavelength 1.54184
_diffrn_reflns_av_R_equivalents 0.0404
_diffrn_reflns_av_unetI/netI 0.0320
_diffrn_reflns_Laue_measured_fraction_full 1.000
_diffrn_reflns_Laue_measured_fraction_max 0.991
_diffrn_reflns_limit_h_max 16
_diffrn_reflns_limit_h_min -16
_diffrn_reflns_limit_k_max 8
_diffrn_reflns_limit_k_min -9
_diffrn_reflns_limit_l_max 30
_diffrn_reflns_limit_l_min -20
_diffrn_reflns_number 7999
_diffrn_reflns_point_group_measured_fraction_full 1.000
_diffrn_reflns_point_group_measured_fraction_max 0.991
_diffrn_reflns_theta_full 67.684
_diffrn_reflns_theta_max 76.377
_diffrn_reflns_theta_min 3.588
_diffrn_source 'SuperNova (Cu) micro-focus sealed X-ray Source'
_exptl_absorpt_coefficient_mu 0.692
_exptl_absorpt_correction_T_max 1.00000
_exptl_absorpt_correction_T_min 0.56707
_exptl_absorpt_correction_type multi-scan
_exptl_absorpt_process_details
;
CrysAlisPro 1.171.41.119a (Rigaku Oxford Diffraction, 2021)
Empirical absorption correction using spherical harmonics,
implemented in SCALE3 ABSPACK scaling algorithm.
;
_exptl_crystal_density_diffrn 1.305
_exptl_crystal_description parallelepiped
_exptl_crystal_F_000 992
_exptl_crystal_size_max 0.230
_exptl_crystal_size_mid 0.210
_exptl_crystal_size_min 0.180
_refine_diff_density_max 0.286
_refine_diff_density_min -0.218
_refine_diff_density_rms 0.050
_refine_ls_extinction_coef 0.0011(2)
_refine_ls_extinction_expression Fc^*^=kFc[1+0.001xFc^2^\l^3^/sin(2\q)]^-1/4^
_refine_ls_extinction_method 'SHELXL-2018/3 (Sheldrick 2018)'
_refine_ls_goodness_of_fit_ref 1.045
_refine_ls_hydrogen_treatment constr
_refine_ls_matrix_type full
_refine_ls_number_parameters 165
_refine_ls_number_reflns 2506
_refine_ls_number_restraints 0
_refine_ls_restrained_S_all 1.045
_refine_ls_R_factor_all 0.0542
_refine_ls_R_factor_gt 0.0467
_refine_ls_shift/su_max 0.000
_refine_ls_shift/su_mean 0.000
_refine_ls_structure_factor_coef Fsqd
_refine_ls_weighting_details 'w=1/[\s^2^(Fo^2^)+(0.0775P)^2^+0.3202P] where P=(Fo^2^+2Fc^2^)/3'
_refine_ls_weighting_scheme calc
_refine_ls_wR_factor_gt 0.1271
_refine_ls_wR_factor_ref 0.1352
_reflns_Friedel_coverage 0.000
_reflns_number_gt 2186
_reflns_number_total 2506
_reflns_threshold_expression 'I > 2\s(I)'
_cod_data_source_file d4ra06345g2.cif
_cod_data_source_block Compound_2a
_cod_original_cell_volume 2415.2(5)
_cod_database_code 7249822
_shelx_shelxl_version_number 2018/3
_shelx_space_group_comment
;
The symmetry employed for this shelxl refinement is uniquely defined
by the following loop, which should always be used as a source of
symmetry information in preference to the above space-group names.
They are only intended as comments.
;
_shelx_estimated_absorpt_t_min 0.857
_shelx_estimated_absorpt_t_max 0.886

loop_
_space_group_symop_operation_xyz
'x, y, z'
'-x+1/2, -y, z+1/2'
'x+1/2, -y+1/2, -z'
'-x, y+1/2, -z+1/2'
'-x, -y, -z'
'x-1/2, y, -z-1/2'
'-x-1/2, y-1/2, z'
'x, -y-1/2, z-1/2'

loop_
_atom_site_label
_atom_site_type_symbol
_atom_site_fract_x
_atom_site_fract_y
_atom_site_fract_z
_atom_site_U_iso_or_equiv
_atom_site_adp_type
_atom_site_occupancy
_atom_site_site_symmetry_order
_atom_site_calc_flag
_atom_site_refinement_flags_posn
_atom_site_refinement_flags_adp
_atom_site_refinement_flags_occupancy
_atom_site_disorder_assembly
_atom_site_disorder_group
O11 O 0.02680(8) 0.16821(19) 0.06271(4) 0.0570(3) Uani 1 1 d . . . . .
N8 N 0.37105(8) 0.05337(17) 0.03556(5) 0.0408(3) Uani 1 1 d . . . . .
N6 N 0.41160(9) -0.06471(19) -0.05298(5) 0.0454(3) Uani 1 1 d . . . . .
H6 H 0.474975 -0.068188 -0.049076 0.054 Uiso 1 1 calc R U . . .
N5 N 0.36245(9) -0.1154(2) -0.09947(5) 0.0464(3) Uani 1 1 d . . . . .
C7 C 0.34783(10) -0.00894(19) -0.01437(5) 0.0384(3) Uani 1 1 d . . . . .
C4 C 0.26679(10) -0.0940(2) -0.08987(5) 0.0416(3) Uani 1 1 d . . . . .
C2 C 0.17145(10) 0.01761(19) -0.00326(5) 0.0391(3) Uani 1 1 d . . . . .
H2 H 0.106570 0.007210 -0.015741 0.047 Uiso 1 1 calc R U . . .
C3 C 0.25169(10) -0.02730(18) -0.03596(5) 0.0376(3) Uani 1 1 d . . . . .
C1 C 0.19234(10) 0.07906(19) 0.04916(5) 0.0383(3) Uani 1 1 d . . . . .
C10 C 0.10715(10) 0.1361(2) 0.08362(6) 0.0414(3) Uani 1 1 d . . . . .
C9 C 0.29199(10) 0.09513(19) 0.06590(5) 0.0397(3) Uani 1 1 d . . . . .
H9 H 0.303651 0.138236 0.100863 0.048 Uiso 1 1 calc R U . . .
C13 C 0.11764(10) 0.1574(2) 0.14401(6) 0.0414(3) Uani 1 1 d . . . . .
C18 C 0.17199(12) 0.0349(2) 0.17559(7) 0.0508(4) Uani 1 1 d . . . . .
H18 H 0.208309 -0.058402 0.159130 0.061 Uiso 1 1 calc R U . . .
C14 C 0.06514(12) 0.2970(2) 0.16929(7) 0.0515(4) Uani 1 1 d . . . . .
H14 H 0.027888 0.378617 0.148580 0.062 Uiso 1 1 calc R U . . .
C12 C 0.18938(11) -0.1308(3) -0.13178(6) 0.0524(4) Uani 1 1 d . . . . .
H12A H 0.158024 -0.017332 -0.141885 0.079 Uiso 1 1 calc R U . . .
H12B H 0.140605 -0.213444 -0.117265 0.079 Uiso 1 1 calc R U . . .
H12C H 0.219723 -0.185234 -0.163157 0.079 Uiso 1 1 calc R U . . .
C17 C 0.17195(14) 0.0522(3) 0.23173(7) 0.0614(5) Uani 1 1 d . . . . .
H17 H 0.207243 -0.031253 0.252820 0.074 Uiso 1 1 calc R U . . .
C16 C 0.12018(13) 0.1917(3) 0.25627(7) 0.0618(5) Uani 1 1 d . . . . .
H16 H 0.120429 0.202630 0.293883 0.074 Uiso 1 1 calc R U . . .
C15 C 0.06781(13) 0.3157(3) 0.22515(7) 0.0619(5) Uani 1 1 d . . . . .
H15 H 0.034168 0.412142 0.241744 0.074 Uiso 1 1 calc R U . . .

loop_
_atom_site_aniso_label
_atom_site_aniso_U_11
_atom_site_aniso_U_22
_atom_site_aniso_U_33
_atom_site_aniso_U_23
_atom_site_aniso_U_13
_atom_site_aniso_U_12
O11 0.0337(5) 0.0875(9) 0.0498(6) -0.0098(6) -0.0023(4) 0.0069(5)
N8 0.0299(5) 0.0510(7) 0.0416(6) -0.0032(5) 0.0001(4) -0.0014(4)
N6 0.0307(6) 0.0637(8) 0.0418(6) -0.0042(5) 0.0026(4) -0.0013(5)
N5 0.0384(6) 0.0621(8) 0.0388(6) -0.0026(5) 0.0030(5) -0.0024(5)
C7 0.0317(6) 0.0438(7) 0.0398(6) 0.0015(5) 0.0028(5) -0.0007(5)
C4 0.0371(7) 0.0506(8) 0.0371(6) 0.0009(5) 0.0024(5) -0.0025(6)
C2 0.0312(6) 0.0465(7) 0.0396(6) 0.0010(5) -0.0009(5) -0.0008(5)
C3 0.0323(6) 0.0429(7) 0.0377(6) 0.0021(5) 0.0003(5) -0.0012(5)
C1 0.0330(7) 0.0424(7) 0.0394(6) -0.0006(5) 0.0013(5) 0.0001(5)
C10 0.0319(6) 0.0497(7) 0.0426(7) -0.0030(6) 0.0011(5) -0.0011(5)
C9 0.0339(7) 0.0460(7) 0.0391(6) -0.0033(5) -0.0004(5) 0.0000(5)
C13 0.0319(6) 0.0503(8) 0.0420(7) -0.0039(5) 0.0025(5) -0.0024(5)
C18 0.0475(8) 0.0556(9) 0.0495(8) -0.0004(6) 0.0025(6) 0.0068(7)
C14 0.0418(7) 0.0619(9) 0.0508(8) -0.0064(7) 0.0003(6) 0.0091(7)
C12 0.0429(8) 0.0741(11) 0.0403(7) -0.0052(7) -0.0004(6) -0.0036(7)
C17 0.0582(10) 0.0767(12) 0.0492(8) 0.0081(8) -0.0033(7) 0.0070(9)
C16 0.0518(9) 0.0912(13) 0.0423(7) -0.0077(8) 0.0009(7) -0.0021(9)
C15 0.0517(9) 0.0805(12) 0.0535(9) -0.0187(8) 0.0042(7) 0.0102(8)

loop_
_atom_type_symbol
_atom_type_description
_atom_type_scat_dispersion_real
_atom_type_scat_dispersion_imag
_atom_type_scat_source
C C 0.0181 0.0091 'International Tables Vol C Tables 4.2.6.8 and 6.1.1.4'
H H 0.0000 0.0000 'International Tables Vol C Tables 4.2.6.8 and 6.1.1.4'
N N 0.0311 0.0180 'International Tables Vol C Tables 4.2.6.8 and 6.1.1.4'
O O 0.0492 0.0322 'International Tables Vol C Tables 4.2.6.8 and 6.1.1.4'

loop_
_geom_angle_atom_site_label_1
_geom_angle_atom_site_label_2
_geom_angle_atom_site_label_3
_geom_angle
_geom_angle_site_symmetry_1
_geom_angle_site_symmetry_3
_geom_angle_publ_flag
C9 N8 C7 113.68(11) . . ?
C7 N6 N5 111.26(12) . . ?
C7 N6 H6 124.4 . . ?
N5 N6 H6 124.4 . . ?
C4 N5 N6 106.86(12) . . ?
N6 C7 N8 126.78(12) . . ?
N6 C7 C3 107.01(12) . . ?
N8 C7 C3 126.21(12) . . ?
N5 C4 C3 110.22(12) . . ?
N5 C4 C12 122.54(13) . . ?
C3 C4 C12 127.20(13) . . ?
C3 C2 C1 117.09(12) . . ?
C3 C2 H2 121.5 . . ?
C1 C2 H2 121.5 . . ?
C2 C3 C7 118.43(12) . . ?
C2 C3 C4 136.95(13) . . ?
C7 C3 C4 104.62(11) . . ?
C2 C1 C9 119.31(12) . . ?
C2 C1 C10 117.51(12) . . ?
C9 C1 C10 123.06(12) . . ?
O11 C10 C1 119.81(13) . . ?
O11 C10 C13 118.76(12) . . ?
C1 C10 C13 121.43(12) . . ?
N8 C9 C1 125.25(12) . . ?
N8 C9 H9 117.4 . . ?
C1 C9 H9 117.4 . . ?
C14 C13 C18 119.13(14) . . ?
C14 C13 C10 118.20(14) . . ?
C18 C13 C10 122.50(13) . . ?
C17 C18 C13 119.91(15) . . ?
C17 C18 H18 120.0 . . ?
C13 C18 H18 120.0 . . ?
C15 C14 C13 120.39(16) . . ?
C15 C14 H14 119.8 . . ?
C13 C14 H14 119.8 . . ?
C4 C12 H12A 109.5 . . ?
C4 C12 H12B 109.5 . . ?
H12A C12 H12B 109.5 . . ?
C4 C12 H12C 109.5 . . ?
H12A C12 H12C 109.5 . . ?
H12B C12 H12C 109.5 . . ?
C16 C17 C18 120.41(17) . . ?
C16 C17 H17 119.8 . . ?
C18 C17 H17 119.8 . . ?
C17 C16 C15 119.95(16) . . ?
C17 C16 H16 120.0 . . ?
C15 C16 H16 120.0 . . ?
C16 C15 C14 120.16(17) . . ?
C16 C15 H15 119.9 . . ?
C14 C15 H15 119.9 . . ?

loop_
_geom_bond_atom_site_label_1
_geom_bond_atom_site_label_2
_geom_bond_distance
_geom_bond_site_symmetry_2
_geom_bond_publ_flag
O11 C10 1.2219(18) . ?
N8 C9 1.3367(17) . ?
N8 C7 1.3477(18) . ?
N6 C7 1.3447(18) . ?
N6 N5 1.3734(17) . ?
N6 H6 0.8600 . ?
N5 C4 1.3201(19) . ?
C7 C3 1.4072(18) . ?
C4 C3 1.4287(18) . ?
C4 C12 1.492(2) . ?
C2 C3 1.3875(18) . ?
C2 C1 1.3955(19) . ?
C2 H2 0.9300 . ?
C1 C9 1.4099(18) . ?
C1 C10 1.4869(18) . ?
C10 C13 1.5027(19) . ?
C9 H9 0.9300 . ?
C13 C14 1.385(2) . ?
C13 C18 1.391(2) . ?
C18 C17 1.389(2) . ?
C18 H18 0.9300 . ?
C14 C15 1.383(2) . ?
C14 H14 0.9300 . ?
C12 H12A 0.9600 . ?
C12 H12B 0.9600 . ?
C12 H12C 0.9600 . ?
C17 C16 1.372(3) . ?
C17 H17 0.9300 . ?
C16 C15 1.378(3) . ?
C16 H16 0.9300 . ?
C15 H15 0.9300 . ?

loop_
_geom_torsion_atom_site_label_1
_geom_torsion_atom_site_label_2
_geom_torsion_atom_site_label_3
_geom_torsion_atom_site_label_4
_geom_torsion
_geom_torsion_site_symmetry_1
_geom_torsion_site_symmetry_2
_geom_torsion_site_symmetry_3
_geom_torsion_site_symmetry_4
_geom_torsion_publ_flag
C7 N6 N5 C4 -0.91(18) . . . . ?
N5 N6 C7 N8 -178.54(14) . . . . ?
N5 N6 C7 C3 1.28(17) . . . . ?
C9 N8 C7 N6 -178.49(14) . . . . ?
C9 N8 C7 C3 1.7(2) . . . . ?
N6 N5 C4 C3 0.16(17) . . . . ?
N6 N5 C4 C12 178.28(14) . . . . ?
C1 C2 C3 C7 0.2(2) . . . . ?
C1 C2 C3 C4 179.62(15) . . . . ?
N6 C7 C3 C2 178.45(13) . . . . ?
N8 C7 C3 C2 -1.7(2) . . . . ?
N6 C7 C3 C4 -1.11(16) . . . . ?
N8 C7 C3 C4 178.72(14) . . . . ?
N5 C4 C3 C2 -178.85(16) . . . . ?
C12 C4 C3 C2 3.1(3) . . . . ?
N5 C4 C3 C7 0.59(16) . . . . ?
C12 C4 C3 C7 -177.42(15) . . . . ?
C3 C2 C1 C9 1.0(2) . . . . ?
C3 C2 C1 C10 177.12(13) . . . . ?
C2 C1 C10 O11 -16.6(2) . . . . ?
C9 C1 C10 O11 159.41(15) . . . . ?
C2 C1 C10 C13 164.04(13) . . . . ?
C9 C1 C10 C13 -20.0(2) . . . . ?
C7 N8 C9 C1 -0.3(2) . . . . ?
C2 C1 C9 N8 -1.0(2) . . . . ?
C10 C1 C9 N8 -176.91(14) . . . . ?
O11 C10 C13 C14 -35.3(2) . . . . ?
C1 C10 C13 C14 144.08(15) . . . . ?
O11 C10 C13 C18 140.01(16) . . . . ?
C1 C10 C13 C18 -40.6(2) . . . . ?
C14 C13 C18 C17 0.9(2) . . . . ?
C10 C13 C18 C17 -174.37(15) . . . . ?
C18 C13 C14 C15 0.8(3) . . . . ?
C10 C13 C14 C15 176.28(15) . . . . ?
C13 C18 C17 C16 -1.3(3) . . . . ?
C18 C17 C16 C15 0.0(3) . . . . ?
C17 C16 C15 C14 1.7(3) . . . . ?
C13 C14 C15 C16 -2.1(3) . . . . ?
